data_7001221
loop_
_publ_author_name
'Delferro, Massimiliano'
'Marchi\`o, Luciano'
'Tegoni, Matteo'
'Tardito, Saverio'
'Franchi-Gazzola, Renata'
'Lanfranchi, Maurizio'

_publ_section_title
;
 Synthesis, structural characterisation and solution chemistry of
 ruthenium(III) triazole-thiadiazine complexes
;
_journal_issue 19
_journal_name_full 'Dalton Transactions'
_journal_page_first 3766
_journal_page_last 3773
_journal_paper_doi 10.1039/b823271g
_journal_year 2009
_chemical_formula_moiety 'C43 H42 Cl4 N5 O P2 Ru S2, 2(O H2)'
_chemical_formula_sum 'C43 H46 Cl4 N5 O3 P2 Ru S2'
_chemical_formula_weight 1049.78
_chemical_name_systematic
;
?
;
_space_group_IT_number 9
_symmetry_cell_setting monoclinic
_symmetry_space_group_name_Hall 'C -2yc'
_symmetry_space_group_name_H-M 'C 1 c 1'
_atom_sites_solution_hydrogens geom
_atom_sites_solution_primary direct
_atom_sites_solution_secondary difmap
_audit_creation_method SHELXL-97
_cell_angle_alpha 90.00
_cell_angle_beta 104.333(9)
_cell_angle_gamma 90.00
_cell_formula_units_Z 4
_cell_length_a 10.277(4)
_cell_length_b 31.887(9)
_cell_length_c 14.738(7)
_cell_measurement_reflns_used 3984
_cell_measurement_temperature 293(2)
_cell_measurement_theta_max 26.04
_cell_measurement_theta_min 1.91
_cell_volume 4679(3)
_computing_cell_refinement Saint
_computing_data_collection Smart
_computing_data_reduction Saint
_computing_molecular_graphics 'Ortep3 for windows'
_computing_structure_refinement 'SHELXL-97 (Sheldrick, 1997)'
_computing_structure_solution Sir97
_diffrn_ambient_temperature 293(2)
_diffrn_measured_fraction_theta_full 0.997
_diffrn_measured_fraction_theta_max 0.997
_diffrn_measurement_device_type 'Bruker smart 1000 diffractometer'
_diffrn_measurement_method 'theta & omega scan'
_diffrn_radiation_monochromator graphite
_diffrn_radiation_source 'fine-focus sealed tube'
_diffrn_radiation_type MoK\a
_diffrn_radiation_wavelength 0.71073
_diffrn_reflns_av_R_equivalents 0.1118
_diffrn_reflns_av_sigmaI/netI 0.2050
_diffrn_reflns_limit_h_max 12
_diffrn_reflns_limit_h_min -11
_diffrn_reflns_limit_k_max 39
_diffrn_reflns_limit_k_min -39
_diffrn_reflns_limit_l_max 18
_diffrn_reflns_limit_l_min -17
_diffrn_reflns_number 24350
_diffrn_reflns_theta_full 26.04
_diffrn_reflns_theta_max 26.04
_diffrn_reflns_theta_min 1.91
_diffrn_standards_decay_% 0
_exptl_absorpt_coefficient_mu 0.765
_exptl_absorpt_correction_T_max 1.000
_exptl_absorpt_correction_T_min 0.974
_exptl_absorpt_correction_type multi-scan
_exptl_absorpt_process_details SADABS
_exptl_crystal_colour orange
_exptl_crystal_density_diffrn 1.490
_exptl_crystal_density_method 'not measured'
_exptl_crystal_description block
_exptl_crystal_F_000 2148
_exptl_crystal_size_max 0.20
_exptl_crystal_size_mid 0.10
_exptl_crystal_size_min 0.08
_refine_diff_density_max 0.480
_refine_diff_density_min -0.375
_refine_diff_density_rms 0.061
_refine_ls_abs_structure_details 'Flack H D (1983), Acta Cryst. A39, 876-881'
_refine_ls_abs_structure_Flack 0.44(4)
_refine_ls_extinction_method none
_refine_ls_goodness_of_fit_ref 0.688
_refine_ls_hydrogen_treatment constr
_refine_ls_matrix_type full
_refine_ls_number_parameters 545
_refine_ls_number_reflns 8320
_refine_ls_number_restraints 2
_refine_ls_restrained_S_all 0.688
_refine_ls_R_factor_all 0.1366
_refine_ls_R_factor_gt 0.0459
_refine_ls_shift/su_max 0.001
_refine_ls_shift/su_mean 0.000
_refine_ls_structure_factor_coef Fsqd
_refine_ls_weighting_details 'calc w=1/[\s^2^(Fo^2^)+(0.0000P)^2^+0.0000P] where P=(Fo^2^+2Fc^2^)/3'
_refine_ls_weighting_scheme calc
_refine_ls_wR_factor_gt 0.0560
_refine_ls_wR_factor_ref 0.0707
_reflns_number_gt 3540
_reflns_number_total 8320
_reflns_threshold_expression >2sigma(I)
_cod_data_source_file b823271g.txt
_cod_data_source_block md58
_cod_depositor_comments
;
The following automatic conversions were performed:
'_symmetry_cell_setting' value 'Monoclinic' changed to 'monoclinic'
according to '/home/saulius/struct/CIF-dictionaries/cif_core.dic'
dictionary named 'cif_core.dic' version 2.4.1 from 2010-06-29.

Automatic conversion script
Id: cif_fix_enum 1527 2010-12-29 10:47:43Z saulius 
;
_cod_original_sg_symbol_H-M Cc
_cod_database_code 7001221

loop_
_symmetry_equiv_pos_as_xyz
'x, y, z'
'x, -y, z+1/2'
'x+1/2, y+1/2, z'
'x+1/2, -y+1/2, z+1/2'

loop_
_atom_site_label
_atom_site_type_symbol
_atom_site_fract_x
_atom_site_fract_y
_atom_site_fract_z
_atom_site_U_iso_or_equiv
_atom_site_adp_type
_atom_site_occupancy
_atom_site_symmetry_multiplicity
_atom_site_calc_flag
_atom_site_refinement_flags
_atom_site_disorder_assembly
_atom_site_disorder_group
Ru Ru 0.41034(9) 0.244638(17) 0.45484(7) 0.05142(19) Uani 1 1 d . . .
P1 P 0.2898(2) 0.46949(7) 0.40445(16) 0.0369(6) Uani 1 1 d . . .
P2 P 0.5816(2) 0.46927(7) 0.47882(15) 0.0339(6) Uani 1 1 d . . .
Cl3 Cl 0.2536(3) 0.29796(8) 0.40968(17) 0.0647(8) Uani 1 1 d . . .
Cl2 Cl 0.2318(2) 0.19543(8) 0.41970(17) 0.0644(8) Uani 1 1 d . . .
S12 S 0.4020(3) 0.24671(9) 0.61000(19) 0.0654(9) Uani 1 1 d . . .
Cl1 Cl 0.5653(3) 0.18871(9) 0.4919(2) 0.0836(10) Uani 1 1 d . . .
Cl4 Cl 0.5859(3) 0.29362(10) 0.4839(2) 0.0965(11) Uani 1 1 d . . .
S11 S 0.4484(3) 0.28194(9) 0.0761(2) 0.1035(11) Uani 1 1 d . . .
C16 C 0.6280(10) 0.4365(3) 0.3920(7) 0.042(3) Uani 1 1 d . . .
C18 C 0.5953(7) 0.4394(2) 0.5851(5) 0.027(2) Uani 1 1 d . . .
N12 N 0.4348(7) 0.48902(12) 0.4411(5) 0.0319(14) Uani 1 1 d . . .
C25 C 0.3295(9) 0.4558(3) 0.2304(6) 0.048(2) Uani 1 1 d . . .
H25 H 0.3692 0.4822 0.2394 0.057 Uiso 1 1 calc R . .
C11 C 0.4394(8) 0.2572(3) 0.1762(6) 0.056(2) Uani 1 1 d . . .
C67 C 0.8305(9) 0.5044(3) 0.5537(6) 0.051(3) Uani 1 1 d . . .
H67 H 0.8597 0.4772 0.5698 0.061 Uiso 1 1 calc R . .
C64 C 0.2884(9) 0.3982(3) 0.5115(6) 0.048(3) Uani 1 1 d . . .
H64 H 0.3377 0.3853 0.4743 0.057 Uiso 1 1 calc R . .
C28 C 0.6632(8) 0.4005(3) 0.6031(7) 0.048(2) Uani 1 1 d . . .
H28 H 0.7049 0.3888 0.5598 0.057 Uiso 1 1 calc R . .
C17 C 0.6981(8) 0.5119(3) 0.5089(6) 0.035(2) Uani 1 1 d . . .
C48 C 0.6031(11) 0.3956(3) 0.7478(7) 0.062(3) Uani 1 1 d . . .
H48 H 0.6011 0.3801 0.8009 0.075 Uiso 1 1 calc R . .
C15 C 0.2730(8) 0.4395(3) 0.2994(6) 0.036(2) Uani 1 1 d . . .
C55 C 0.2159(10) 0.3777(3) 0.2015(7) 0.066(3) Uani 1 1 d . . .
H55 H 0.1793 0.3509 0.1921 0.080 Uiso 1 1 calc R . .
C14 C 0.2389(8) 0.4391(3) 0.4919(6) 0.035(2) Uani 1 1 d . . .
N11 N 0.4223(8) 0.2411(2) 0.3163(6) 0.045(2) Uani 1 1 d . . .
N21 N 0.4358(7) 0.2737(2) 0.2563(6) 0.064(3) Uani 1 1 d . . .
C23 C 0.2148(9) 0.5539(3) 0.3966(6) 0.044(3) Uani 1 1 d . . .
H23 H 0.3048 0.5598 0.4233 0.053 Uiso 1 1 calc R . .
C33 C 0.1231(11) 0.5873(3) 0.3773(7) 0.061(3) Uani 1 1 d . . .
H33 H 0.1509 0.6148 0.3922 0.073 Uiso 1 1 calc R . .
C54 C 0.2620(9) 0.3777(3) 0.5875(7) 0.055(3) Uani 1 1 d . . .
H54 H 0.2940 0.3505 0.5999 0.066 Uiso 1 1 calc R . .
C63 C 0.0391(9) 0.5060(3) 0.3324(6) 0.052(3) Uani 1 1 d . . .
H63 H 0.0101 0.4786 0.3171 0.063 Uiso 1 1 calc R . .
C26 C 0.5801(8) 0.3962(3) 0.3753(6) 0.041(2) Uani 1 1 d . . .
H26 H 0.5334 0.3843 0.4154 0.049 Uiso 1 1 calc R . .
N41 N 0.4235(7) 0.1831(2) 0.1108(6) 0.065(2) Uani 1 1 d . . .
C46 C 0.6692(11) 0.3923(3) 0.2423(7) 0.068(3) Uani 1 1 d . . .
H46 H 0.6827 0.3774 0.1911 0.081 Uiso 1 1 calc R . .
C13 C 0.1771(8) 0.5133(3) 0.3779(6) 0.035(2) Uani 1 1 d . . .
C27 C 0.6591(9) 0.5530(3) 0.4854(6) 0.048(3) Uani 1 1 d . . .
H27 H 0.5705 0.5586 0.4545 0.058 Uiso 1 1 calc R . .
C47 C 0.8812(10) 0.5776(3) 0.5493(7) 0.055(3) Uani 1 1 d . . .
H47 H 0.9439 0.5992 0.5606 0.065 Uiso 1 1 calc R . .
C24 C 0.1711(9) 0.4568(3) 0.5499(6) 0.048(3) Uani 1 1 d . . .
H24 H 0.1399 0.4842 0.5386 0.057 Uiso 1 1 calc R . .
C57 C 0.9202(9) 0.5378(3) 0.5748(6) 0.052(3) Uani 1 1 d . . .
H57 H 1.0087 0.5327 0.6070 0.062 Uiso 1 1 calc R . .
C36 C 0.5998(9) 0.3727(3) 0.2990(7) 0.045(3) Uani 1 1 d . . .
H36 H 0.5679 0.3454 0.2875 0.055 Uiso 1 1 calc R . .
C58 C 0.5412(9) 0.4340(3) 0.7343(7) 0.058(3) Uani 1 1 d . . .
H58 H 0.5030 0.4454 0.7798 0.069 Uiso 1 1 calc R . .
C22 C 0.3705(11) 0.1962(3) 0.6497(7) 0.089(4) Uani 1 1 d . . .
H22A H 0.3596 0.1765 0.5990 0.133 Uiso 1 1 calc R . .
H22B H 0.2901 0.1969 0.6717 0.133 Uiso 1 1 calc R . .
H22C H 0.4448 0.1878 0.6998 0.133 Uiso 1 1 calc R . .
C37 C 0.7507(11) 0.5859(3) 0.5074(7) 0.057(3) Uani 1 1 d . . .
H37 H 0.7225 0.6134 0.4934 0.068 Uiso 1 1 calc R . .
C45 C 0.2698(11) 0.3949(3) 0.1369(7) 0.066(3) Uani 1 1 d . . .
H45 H 0.2681 0.3803 0.0820 0.079 Uiso 1 1 calc R . .
C65 C 0.2138(9) 0.3998(3) 0.2843(7) 0.049(3) Uani 1 1 d . . .
H65 H 0.1734 0.3881 0.3283 0.059 Uiso 1 1 calc R . .
C53 C -0.0514(9) 0.5381(3) 0.3110(7) 0.057(3) Uani 1 1 d . . .
H53 H -0.1403 0.5328 0.2802 0.068 Uiso 1 1 calc R . .
N31 N 0.4343(6) 0.2140(2) 0.1805(5) 0.057(2) Uani 1 1 d . . .
C35 C 0.3292(9) 0.4348(3) 0.1509(7) 0.060(3) Uani 1 1 d . . .
H35 H 0.3677 0.4466 0.1060 0.072 Uiso 1 1 calc R . .
C38 C 0.6661(10) 0.3801(3) 0.6861(7) 0.060(3) Uani 1 1 d . . .
H38 H 0.7130 0.3550 0.6994 0.072 Uiso 1 1 calc R . .
C68 C 0.5362(9) 0.4561(3) 0.6500(6) 0.045(3) Uani 1 1 d . . .
H68 H 0.4927 0.4818 0.6390 0.054 Uiso 1 1 calc R . .
C44 C 0.1928(9) 0.3948(3) 0.6446(6) 0.056(3) Uani 1 1 d . . .
H44 H 0.1766 0.3798 0.6948 0.067 Uiso 1 1 calc R . .
C56 C 0.7195(9) 0.4321(4) 0.2559(7) 0.070(3) Uani 1 1 d . . .
H56 H 0.7643 0.4441 0.2148 0.084 Uiso 1 1 calc R . .
C51 C 0.4270(13) 0.1642(3) -0.0422(10) 0.099(3) Uani 1 1 d . . .
H51A H 0.3919 0.1385 -0.0239 0.148 Uiso 1 1 calc R . .
H51B H 0.5137 0.1591 -0.0535 0.148 Uiso 1 1 calc R . .
H51C H 0.3671 0.1746 -0.0983 0.148 Uiso 1 1 calc R . .
C43 C -0.0092(11) 0.5782(3) 0.3355(7) 0.061(3) Uani 1 1 d . . .
H43 H -0.0717 0.5998 0.3236 0.073 Uiso 1 1 calc R . .
C34 C 0.1467(10) 0.4351(3) 0.6265(8) 0.066(3) Uani 1 1 d . . .
H34 H 0.0993 0.4480 0.6651 0.079 Uiso 1 1 calc R . .
O12 O 0.3081(7) 0.2758(2) 0.6396(5) 0.099(3) Uani 1 1 d . . .
C41 C 0.4403(9) 0.1972(3) 0.0377(8) 0.073(3) Uani 1 1 d . . .
C21 C 0.4243(9) 0.2055(3) 0.2697(7) 0.057(3) Uani 1 1 d . . .
H21 H 0.4196 0.1787 0.2940 0.068 Uiso 1 1 calc R . .
C31 C 0.4843(13) 0.2394(3) 0.0155(6) 0.158(6) Uani 1 1 d . . .
H41A H 0.4454 0.2445 -0.0506 0.189 Uiso 1 1 calc R . .
H41B H 0.5810 0.2384 0.0242 0.189 Uiso 1 1 calc R . .
C12 C 0.5633(8) 0.2567(3) 0.6873(5) 0.103(4) Uani 1 1 d . . .
H12A H 0.5528 0.2627 0.7489 0.155 Uiso 1 1 calc R . .
H12B H 0.6041 0.2803 0.6647 0.155 Uiso 1 1 calc R . .
H12C H 0.6194 0.2324 0.6897 0.155 Uiso 1 1 calc R . .
C66 C 0.7015(9) 0.4540(3) 0.3335(7) 0.051(3) Uani 1 1 d . . .
H66 H 0.7387 0.4806 0.3464 0.061 Uiso 1 1 calc R . .
O2W O 0.4408(13) 0.3624(2) -0.0753(8) 0.177(4) Uani 1 1 d . . .
O1W O 0.2709(9) 0.3005(4) -0.1805(6) 0.219(5) Uani 1 1 d . . .

loop_
_atom_site_aniso_label
_atom_site_aniso_U_11
_atom_site_aniso_U_22
_atom_site_aniso_U_33
_atom_site_aniso_U_23
_atom_site_aniso_U_13
_atom_site_aniso_U_12
Ru 0.0607(4) 0.0334(3) 0.0523(4) 0.0051(6) -0.0010(3) -0.0032(5)
P1 0.0427(14) 0.0291(13) 0.0379(15) 0.0042(11) 0.0081(12) 0.0026(11)
P2 0.0389(14) 0.0277(13) 0.0340(14) 0.0019(11) 0.0070(12) 0.0018(11)
Cl3 0.096(2) 0.0420(16) 0.0497(18) 0.0086(13) 0.0069(16) 0.0223(15)
Cl2 0.078(2) 0.0536(16) 0.0565(19) 0.0014(13) 0.0064(15) -0.0239(14)
S12 0.095(2) 0.0422(19) 0.0478(17) 0.0044(14) -0.0034(16) -0.0011(17)
Cl1 0.091(2) 0.0655(19) 0.089(2) 0.0185(16) 0.0115(17) 0.0297(16)
Cl4 0.092(2) 0.088(2) 0.092(2) 0.0205(19) -0.0108(19) -0.043(2)
S11 0.141(3) 0.095(2) 0.089(2) 0.0264(18) 0.055(2) 0.004(2)
C16 0.049(7) 0.039(6) 0.037(6) -0.007(5) 0.007(5) 0.009(5)
C18 0.033(5) 0.019(5) 0.026(5) -0.006(4) 0.003(4) 0.002(4)
N12 0.036(4) 0.023(3) 0.036(3) 0.002(4) 0.007(3) 0.000(4)
C25 0.064(7) 0.034(6) 0.044(6) 0.012(5) 0.011(6) -0.007(5)
C11 0.066(6) 0.041(6) 0.058(6) 0.017(5) 0.011(5) 0.008(5)
C67 0.048(6) 0.040(6) 0.065(7) -0.023(5) 0.014(6) 0.003(5)
C64 0.065(7) 0.042(6) 0.042(7) -0.009(5) 0.023(6) -0.003(5)
C28 0.045(6) 0.045(6) 0.051(6) 0.006(5) 0.008(5) 0.013(5)
C17 0.037(6) 0.033(5) 0.039(6) -0.004(4) 0.015(5) 0.005(4)
C48 0.090(9) 0.058(8) 0.034(7) 0.020(6) 0.007(6) -0.010(7)
C15 0.023(5) 0.046(6) 0.039(6) 0.001(5) 0.004(5) 0.003(4)
C55 0.085(8) 0.041(7) 0.056(8) -0.016(6) -0.014(7) -0.013(6)
C14 0.037(6) 0.032(6) 0.038(6) 0.000(4) 0.013(5) -0.001(4)
N11 0.047(5) 0.030(5) 0.059(6) 0.003(4) 0.014(4) -0.001(4)
N21 0.081(6) 0.054(6) 0.061(6) 0.012(4) 0.027(5) -0.025(5)
C23 0.053(7) 0.046(6) 0.033(6) 0.009(5) 0.008(5) 0.010(5)
C33 0.081(9) 0.039(6) 0.056(8) 0.002(5) 0.007(7) 0.020(6)
C54 0.072(7) 0.031(6) 0.059(7) 0.004(5) 0.010(6) -0.002(5)
C63 0.071(8) 0.041(6) 0.049(7) 0.000(5) 0.022(6) -0.012(6)
C26 0.050(6) 0.027(6) 0.044(6) -0.014(5) 0.010(5) -0.004(5)
N41 0.065(5) 0.065(5) 0.071(6) -0.005(5) 0.026(5) 0.006(4)
C46 0.105(9) 0.049(7) 0.049(7) -0.022(6) 0.017(8) 0.011(7)
C13 0.032(5) 0.042(6) 0.031(5) -0.002(4) 0.005(4) -0.010(4)
C27 0.040(6) 0.058(7) 0.038(6) 0.019(5) -0.005(5) -0.001(5)
C47 0.050(7) 0.061(7) 0.055(7) 0.004(6) 0.018(6) -0.011(6)
C24 0.064(7) 0.047(6) 0.036(6) 0.011(5) 0.019(6) 0.008(5)
C57 0.028(5) 0.068(7) 0.057(7) -0.012(6) 0.004(5) -0.004(5)
C36 0.064(7) 0.027(5) 0.046(6) -0.006(5) 0.016(5) 0.010(5)
C58 0.063(7) 0.070(8) 0.040(7) 0.001(6) 0.014(6) 0.011(6)
C22 0.165(12) 0.040(6) 0.068(8) 0.019(6) 0.041(8) 0.010(7)
C37 0.069(8) 0.028(6) 0.066(8) 0.009(5) 0.002(6) -0.014(5)
C45 0.092(8) 0.052(7) 0.055(7) -0.012(6) 0.021(7) 0.009(6)
C65 0.055(6) 0.049(7) 0.044(7) 0.008(5) 0.012(5) -0.013(5)
C53 0.042(6) 0.056(7) 0.077(8) 0.026(6) 0.022(6) 0.016(6)
N31 0.057(5) 0.062(6) 0.056(6) -0.003(5) 0.019(4) -0.005(4)
C35 0.066(7) 0.075(8) 0.038(6) -0.007(6) 0.012(5) -0.018(6)
C38 0.081(8) 0.045(7) 0.049(8) 0.010(5) 0.009(7) 0.016(5)
C68 0.056(6) 0.045(6) 0.034(6) 0.015(5) 0.011(5) 0.016(5)
C44 0.083(8) 0.063(8) 0.031(6) 0.002(5) 0.031(6) -0.012(6)
C56 0.061(7) 0.089(9) 0.069(8) -0.017(7) 0.030(6) -0.001(6)
C51 0.065(7) 0.147(8) 0.085(8) 0.011(12) 0.021(6) 0.003(10)
C43 0.077(8) 0.054(8) 0.057(8) 0.024(6) 0.026(7) 0.024(6)
C34 0.075(8) 0.051(8) 0.086(10) -0.004(6) 0.049(7) 0.023(6)
O12 0.160(7) 0.060(5) 0.076(5) 0.014(4) 0.025(5) 0.046(5)
C41 0.051(7) 0.097(9) 0.066(8) -0.005(7) 0.007(6) 0.004(6)
C21 0.058(6) 0.053(7) 0.045(7) 0.015(6) -0.014(5) 0.005(5)
C31 0.331(19) 0.069(7) 0.125(10) 0.018(7) 0.154(11) -0.009(10)
C12 0.100(7) 0.103(8) 0.074(6) 0.029(6) -0.041(5) -0.038(7)
C66 0.050(6) 0.047(7) 0.061(7) 0.004(5) 0.024(6) -0.014(5)
O2W 0.172(8) 0.174(7) 0.195(11) 0.078(8) 0.063(6) 0.013(8)
O1W 0.177(10) 0.350(15) 0.140(9) -0.027(9) 0.056(7) 0.021(9)

loop_
_atom_type_symbol
_atom_type_description
_atom_type_scat_dispersion_real
_atom_type_scat_dispersion_imag
_atom_type_scat_source
C C 0.0033 0.0016 'International Tables Vol C Tables 4.2.6.8 and 6.1.1.4'
H H 0.0000 0.0000 'International Tables Vol C Tables 4.2.6.8 and 6.1.1.4'
N N 0.0061 0.0033 'International Tables Vol C Tables 4.2.6.8 and 6.1.1.4'
S S 0.1246 0.1234 'International Tables Vol C Tables 4.2.6.8 and 6.1.1.4'
Cl Cl 0.1484 0.1585 'International Tables Vol C Tables 4.2.6.8 and 6.1.1.4'
Ru Ru -1.2594 0.8363 'International Tables Vol C Tables 4.2.6.8 and 6.1.1.4'
P P 0.1023 0.0942 'International Tables Vol C Tables 4.2.6.8 and 6.1.1.4'
O O 0.0106 0.0060 'International Tables Vol C Tables 4.2.6.8 and 6.1.1.4'

loop_
_geom_angle_atom_site_label_1
_geom_angle_atom_site_label_2
_geom_angle_atom_site_label_3
_geom_angle
_geom_angle_site_symmetry_1
_geom_angle_site_symmetry_3
_geom_angle_publ_flag
N11 Ru S12 178.1(2) . . ?
N11 Ru Cl3 87.9(2) . . ?
S12 Ru Cl3 94.00(10) . . ?
N11 Ru Cl4 89.1(2) . . ?
S12 Ru Cl4 90.90(11) . . ?
Cl3 Ru Cl4 90.71(8) . . ?
N11 Ru Cl1 89.2(2) . . ?
S12 Ru Cl1 88.91(11) . . ?
Cl3 Ru Cl1 176.63(10) . . ?
Cl4 Ru Cl1 90.95(12) . . ?
N11 Ru Cl2 88.9(2) . . ?
S12 Ru Cl2 91.08(10) . . ?
Cl3 Ru Cl2 88.72(10) . . ?
Cl4 Ru Cl2 177.97(11) . . ?
Cl1 Ru Cl2 89.52(8) . . ?
N12 P1 C14 112.7(4) . . ?
N12 P1 C15 112.7(4) . . ?
C14 P1 C15 110.6(4) . . ?
N12 P1 C13 105.7(3) . . ?
C14 P1 C13 106.9(4) . . ?
C15 P1 C13 107.9(4) . . ?
N12 P2 C17 107.5(3) . . ?
N12 P2 C16 111.9(4) . . ?
C17 P2 C16 109.7(4) . . ?
N12 P2 C18 111.9(3) . . ?
C17 P2 C18 106.3(4) . . ?
C16 P2 C18 109.4(4) . . ?
O12 S12 C22 106.7(5) . . ?
O12 S12 C12 105.6(4) . . ?
C22 S12 C12 99.7(5) . . ?
O12 S12 Ru 119.8(3) . . ?
C22 S12 Ru 110.8(3) . . ?
C12 S12 Ru 112.3(3) . . ?
C11 S11 C31 98.7(4) . . ?
C26 C16 C66 119.3(8) . . ?
C26 C16 P2 121.4(7) . . ?
C66 C16 P2 118.9(7) . . ?
C68 C18 C28 119.7(8) . . ?
C68 C18 P2 116.8(6) . . ?
C28 C18 P2 123.6(6) . . ?
P1 N12 P2 133.7(3) . . ?
C35 C25 C15 122.6(9) . . ?
N21 C11 N31 110.5(7) . . ?
N21 C11 S11 128.6(7) . . ?
N31 C11 S11 121.0(8) . . ?
C17 C67 C57 119.7(9) . . ?
C54 C64 C14 118.2(8) . . ?
C38 C28 C18 118.7(9) . . ?
C67 C17 C27 118.2(8) . . ?
C67 C17 P2 120.4(7) . . ?
C27 C17 P2 121.3(7) . . ?
C38 C48 C58 121.2(9) . . ?
C25 C15 C65 117.8(8) . . ?
C25 C15 P1 117.7(7) . . ?
C65 C15 P1 124.4(7) . . ?
C45 C55 C65 120.5(10) . . ?
C24 C14 C64 118.3(8) . . ?
C24 C14 P1 121.1(7) . . ?
C64 C14 P1 119.7(6) . . ?
C21 N11 N21 107.0(8) . . ?
C21 N11 Ru 124.4(7) . . ?
N21 N11 Ru 128.6(6) . . ?
C11 N21 N11 107.9(8) . . ?
C13 C23 C33 122.6(10) . . ?
C43 C33 C23 117.9(10) . . ?
C44 C54 C64 123.8(9) . . ?
C53 C63 C13 121.7(9) . . ?
C16 C26 C36 121.6(8) . . ?
C41 N41 N31 112.6(8) . . ?
C56 C46 C36 124.6(9) . . ?
C23 C13 C63 116.7(8) . . ?
C23 C13 P1 124.1(7) . . ?
C63 C13 P1 119.1(7) . . ?
C17 C27 C37 121.1(9) . . ?
C57 C47 C37 120.0(9) . . ?
C14 C24 C34 121.8(9) . . ?
C47 C57 C67 121.3(9) . . ?
C46 C36 C26 116.1(9) . . ?
C48 C58 C68 119.0(8) . . ?
C47 C37 C27 119.6(9) . . ?
C55 C45 C35 120.8(10) . . ?
C15 C65 C55 119.4(8) . . ?
C63 C53 C43 119.1(10) . . ?
C21 N31 C11 104.8(8) . . ?
C21 N31 N41 123.3(8) . . ?
C11 N31 N41 131.4(8) . . ?
C25 C35 C45 118.9(9) . . ?
C48 C38 C28 121.5(10) . . ?
C18 C68 C58 119.7(9) . . ?
C54 C44 C34 118.0(9) . . ?
C46 C56 C66 117.8(9) . . ?
C53 C43 C33 121.9(10) . . ?
C44 C34 C24 119.8(8) . . ?
N41 C41 C31 130.4(10) . . ?
N41 C41 C51 114.4(10) . . ?
C31 C41 C51 114.9(10) . . ?
N11 C21 N31 109.8(9) . . ?
C41 C31 S11 119.1(7) . . ?
C56 C66 C16 120.5(9) . . ?

loop_
_geom_bond_atom_site_label_1
_geom_bond_atom_site_label_2
_geom_bond_distance
_geom_bond_site_symmetry_2
_geom_bond_publ_flag
Ru N11 2.079(8) . ?
Ru S12 2.310(3) . ?
Ru Cl3 2.323(3) . ?
Ru Cl4 2.344(3) . ?
Ru Cl1 2.363(3) . ?
Ru Cl2 2.372(3) . ?
P1 N12 1.582(7) . ?
P1 C14 1.790(8) . ?
P1 C15 1.792(9) . ?
P1 C13 1.794(9) . ?
P2 N12 1.602(7) . ?
P2 C17 1.794(8) . ?
P2 C16 1.806(9) . ?
P2 C18 1.809(8) . ?
S12 O12 1.480(7) . ?
S12 C22 1.771(9) . ?
S12 C12 1.792(7) . ?
S11 C11 1.695(8) . ?
S11 C31 1.715(9) . ?
C16 C26 1.374(11) . ?
C16 C66 1.397(11) . ?
C18 C68 1.361(10) . ?
C18 C28 1.417(11) . ?
C25 C35 1.349(11) . ?
C25 C15 1.389(10) . ?
C11 N21 1.300(10) . ?
C11 N31 1.382(9) . ?
C67 C17 1.378(11) . ?
C67 C57 1.392(10) . ?
C64 C54 1.381(11) . ?
C64 C14 1.403(12) . ?
C28 C38 1.377(11) . ?
C17 C27 1.388(10) . ?
C48 C38 1.335(12) . ?
C48 C58 1.370(12) . ?
C15 C65 1.398(11) . ?
C55 C45 1.332(12) . ?
C55 C65 1.416(12) . ?
C14 C24 1.354(10) . ?
N11 C21 1.332(11) . ?
N11 N21 1.391(9) . ?
C23 C13 1.360(10) . ?
C23 C33 1.404(11) . ?
C33 C43 1.378(14) . ?
C54 C44 1.345(11) . ?
C63 C53 1.366(11) . ?
C63 C13 1.430(11) . ?
C26 C36 1.409(11) . ?
N41 C41 1.219(10) . ?
N41 N31 1.407(8) . ?
C46 C56 1.366(12) . ?
C46 C36 1.375(11) . ?
C27 C37 1.393(11) . ?
C47 C57 1.356(11) . ?
C47 C37 1.357(13) . ?
C24 C34 1.399(12) . ?
C58 C68 1.419(12) . ?
C45 C35 1.405(12) . ?
C53 C43 1.369(12) . ?
N31 C21 1.370(10) . ?
C44 C34 1.373(13) . ?
C56 C66 1.391(12) . ?
C51 C41 1.560(14) . ?
C41 C31 1.480(11) . ?
